data_7209733
loop_
_publ_author_name
'Xu, Guan-Cheng'
'Zhang, Li'
'Zhang, Yan-Hui'
'Guo, Ji-Xi'
'Shi, Man-Qi'
'Jia, Dian-Zeng'

_publ_section_title
;
 Syntheses, crystal structures and luminescent properties of four Zn(ii)
 coordination polymers with pyrazolone derivatives and
 4,4&#x2032;-bipyridine
;
_journal_issue 15
_journal_name_full CrystEngComm
_journal_page_first 2873
_journal_paper_doi 10.1039/c3ce27049a
_journal_volume 15
_journal_year 2013
_chemical_formula_moiety 'C35 H27 N7 O4 Zn, 0.52(CH4 O)'
_chemical_formula_sum 'C35.52 H29.08 N7 O4.52 Zn'
_chemical_formula_weight 691.69
_chemical_name_systematic
;
?
;
_space_group_IT_number 14
_symmetry_cell_setting monoclinic
_symmetry_space_group_name_Hall '-P 2yn'
_symmetry_space_group_name_H-M 'P 1 21/n 1'
_atom_sites_solution_hydrogens geom
_atom_sites_solution_primary direct
_atom_sites_solution_secondary difmap
_audit_creation_method SHELXL-97
_cell_angle_alpha 90.00
_cell_angle_beta 105.2500(10)
_cell_angle_gamma 90.00
_cell_formula_units_Z 4
_cell_length_a 10.3255(6)
_cell_length_b 17.0424(8)
_cell_length_c 19.2023(10)
_cell_measurement_temperature 293(2)
_cell_volume 3260.1(3)
_computing_cell_refinement 'Rapid Auto Version 3.0 (Rigaku 2004)'
_computing_data_collection 'Rapid Auto Version 3.0 (Rigaku 2004)'
_computing_data_reduction 'Rapid Auto Version 3.0 (Rigaku 2004)'
_computing_molecular_graphics 'Bruker SHELXTL V5.1 (Sheldrick, 1998)'
_computing_publication_material 'SHELXL-97 (Sheldrick, 1997)'
_computing_structure_refinement 'SHELXL-97 (Sheldrick, 1997)'
_computing_structure_solution 'SHELXS-97 (Sheldrick, 1990)'
_diffrn_ambient_temperature 293(2)
_diffrn_measured_fraction_theta_full 0.995
_diffrn_measured_fraction_theta_max 0.995
_diffrn_measurement_device_type 'Rigaku R-axis SPIDER'
_diffrn_measurement_method '\w oscillation'
_diffrn_radiation_monochromator graphite
_diffrn_radiation_source 'Rotating Anode'
_diffrn_radiation_type MoK\a
_diffrn_radiation_wavelength 0.71073
_diffrn_reflns_av_R_equivalents 0.0657
_diffrn_reflns_av_sigmaI/netI 0.0547
_diffrn_reflns_limit_h_max 12
_diffrn_reflns_limit_h_min -12
_diffrn_reflns_limit_k_max 20
_diffrn_reflns_limit_k_min -20
_diffrn_reflns_limit_l_max 22
_diffrn_reflns_limit_l_min -23
_diffrn_reflns_number 26054
_diffrn_reflns_theta_full 25.50
_diffrn_reflns_theta_max 25.50
_diffrn_reflns_theta_min 3.15
_exptl_absorpt_coefficient_mu 0.806
_exptl_absorpt_correction_T_max 0.8239
_exptl_absorpt_correction_T_min 0.7656
_exptl_absorpt_correction_type empirical
_exptl_absorpt_process_details Abscor
_exptl_crystal_colour red
_exptl_crystal_density_diffrn 1.408
_exptl_crystal_density_method 'not measured'
_exptl_crystal_description block
_exptl_crystal_F_000 1428
_exptl_crystal_size_max 0.35
_exptl_crystal_size_mid 0.34
_exptl_crystal_size_min 0.25
_refine_diff_density_max 1.181
_refine_diff_density_min -1.025
_refine_diff_density_rms 0.090
_refine_ls_extinction_coef 0.0054(10)
_refine_ls_extinction_expression Fc^*^=kFc[1+0.001xFc^2^\l^3^/sin(2\q)]^-1/4^
_refine_ls_extinction_method SHELXL
_refine_ls_goodness_of_fit_ref 1.056
_refine_ls_hydrogen_treatment constr
_refine_ls_matrix_type full
_refine_ls_number_parameters 554
_refine_ls_number_reflns 6052
_refine_ls_number_restraints 144
_refine_ls_restrained_S_all 1.045
_refine_ls_R_factor_all 0.1059
_refine_ls_R_factor_gt 0.0764
_refine_ls_shift/su_max 0.000
_refine_ls_shift/su_mean 0.000
_refine_ls_structure_factor_coef Fsqd
_refine_ls_weighting_details 'calc w=1/[\s^2^(Fo^2^)+(0.1106P)^2^+4.7930P] where P=(Fo^2^+2Fc^2^)/3'
_refine_ls_weighting_scheme calc
_refine_ls_wR_factor_gt 0.1987
_refine_ls_wR_factor_ref 0.2235
_reflns_number_gt 4074
_reflns_number_total 6052
_reflns_threshold_expression >2sigma(I)
_cod_data_source_file c3ce27049a.txt
_cod_data_source_block 1
_cod_depositor_comments
;
The following automatic conversions were performed:

'_symmetry_cell_setting' value 'Monoclinic' changed to 'monoclinic'
according to /home/saulius/struct/CIF-dictionaries/cif_core.dic
dictionary named 'cif_core.dic' version 2.4.2 from 2011-04-26.

Automatic conversion script
Id: cif_fix_values 1891 2012-01-12 08:04:46Z andrius 
;
_cod_original_sg_symbol_H-M P2(1)/n
_cod_database_code 7209733

loop_
_symmetry_equiv_pos_as_xyz
'x, y, z'
'-x+1/2, y+1/2, -z+1/2'
'-x, -y, -z'
'x-1/2, -y-1/2, z-1/2'

loop_
_atom_site_label
_atom_site_type_symbol
_atom_site_fract_x
_atom_site_fract_y
_atom_site_fract_z
_atom_site_U_iso_or_equiv
_atom_site_adp_type
_atom_site_occupancy
_atom_site_symmetry_multiplicity
_atom_site_calc_flag
_atom_site_refinement_flags
_atom_site_disorder_assembly
_atom_site_disorder_group
Zn Zn 0.57934(6) 0.39266(4) 0.21852(3) 0.0517(3) Uani 1 1 d . . .
O1 O 0.5228(4) 0.3812(2) 0.11054(18) 0.0595(10) Uani 1 1 d . . .
O2 O 0.6713(3) 0.4134(2) 0.32690(17) 0.0562(9) Uani 1 1 d . . .
O3 O 1.1990(8) 0.3646(5) 0.6531(3) 0.149(3) Uani 1 1 d . . .
O4 O 1.0368(7) 0.4247(5) 0.6800(3) 0.142(3) Uani 1 1 d . . .
N1 N 0.5767(5) 0.3571(3) 0.0029(2) 0.0658(14) Uani 1 1 d . . .
N2 N 0.6834(6) 0.3314(4) -0.0222(2) 0.0773(17) Uani 1 1 d . A .
N3 N 0.7672(4) 0.3597(3) 0.22472(19) 0.0481(10) Uani 1 1 d . . .
N4 N 0.8539(4) 0.3616(3) 0.29525(19) 0.0476(10) Uani 1 1 d . . .
N5 N 1.0895(8) 0.3926(4) 0.6373(3) 0.099(2) Uani 1 1 d . . .
N6 N 0.4580(4) 0.3022(3) 0.23744(19) 0.0488(10) Uani 1 1 d . . .
N7 N 0.0326(4) -0.0062(3) 0.2851(2) 0.0575(12) Uani 1 1 d . . .
C1 C 0.359(3) 0.4423(18) -0.0299(12) 0.050(5) Uani 0.60(5) 1 d PU A 1
H1A H 0.3870 0.4681 0.0142 0.060 Uiso 0.60(5) 1 calc PR A 1
C2 C 0.242(3) 0.4639(13) -0.0781(11) 0.061(5) Uani 0.60(5) 1 d PU A 1
H2A H 0.1874 0.5022 -0.0663 0.073 Uiso 0.60(5) 1 calc PR A 1
C3 C 0.206(3) 0.4269(13) -0.1459(11) 0.066(6) Uani 0.60(5) 1 d PU A 1
H3A H 0.1301 0.4434 -0.1805 0.080 Uiso 0.60(5) 1 calc PR A 1
C4 C 0.285(3) 0.3650(12) -0.1622(8) 0.062(7) Uani 0.60(5) 1 d PU A 1
H4A H 0.2580 0.3384 -0.2059 0.075 Uiso 0.60(5) 1 calc PR A 1
C5 C 0.402(3) 0.3448(11) -0.1118(10) 0.059(5) Uani 0.60(5) 1 d PU A 1
H5A H 0.4578 0.3060 -0.1221 0.071 Uiso 0.60(5) 1 calc PR A 1
C6 C 0.437(3) 0.3829(13) -0.0459(8) 0.041(5) Uani 0.60(5) 1 d PU A 1
C1' C 0.398(3) 0.430(3) -0.0391(17) 0.042(6) Uani 0.40(5) 1 d PU A 2
H1'A H 0.4183 0.4544 0.0056 0.050 Uiso 0.40(5) 1 calc PR A 2
C2' C 0.283(3) 0.4531(18) -0.0951(16) 0.051(6) Uani 0.40(5) 1 d PU A 2
H2'A H 0.2299 0.4951 -0.0893 0.061 Uiso 0.40(5) 1 calc PR A 2
C3' C 0.256(3) 0.409(2) -0.1595(13) 0.062(7) Uani 0.40(5) 1 d PU A 2
H3'A H 0.1759 0.4176 -0.1946 0.075 Uiso 0.40(5) 1 calc PR A 2
C4' C 0.343(4) 0.354(2) -0.1718(16) 0.089(8) Uani 0.40(5) 1 d PU A 2
H4'A H 0.3284 0.3315 -0.2174 0.107 Uiso 0.40(5) 1 calc PR A 2
C5' C 0.451(4) 0.331(2) -0.1183(17) 0.083(8) Uani 0.40(5) 1 d PU A 2
H5'A H 0.5046 0.2895 -0.1257 0.099 Uiso 0.40(5) 1 calc PR A 2
C6' C 0.479(3) 0.369(2) -0.0531(17) 0.052(7) Uani 0.40(5) 1 d PU A 2
C7 C 0.6079(6) 0.3598(3) 0.0765(3) 0.0578(14) Uani 1 1 d . A .
C8 C 0.7457(5) 0.3372(3) 0.1010(2) 0.0539(13) Uani 1 1 d . . .
C9 C 0.7812(7) 0.3197(4) 0.0362(3) 0.0699(18) Uani 1 1 d . A .
C10 C 0.9173(13) 0.2834(11) 0.0273(7) 0.046(4) Uani 0.668(18) 1 d PU A 1
C11 C 1.0126(12) 0.3324(9) 0.0147(6) 0.069(3) Uani 0.668(18) 1 d PU A 1
H11A H 0.9960 0.3861 0.0130 0.083 Uiso 0.668(18) 1 calc PR A 1
C12 C 1.129(3) 0.307(2) 0.0045(14) 0.076(8) Uani 0.668(18) 1 d PU A 1
H12A H 1.1940 0.3430 -0.0007 0.091 Uiso 0.668(18) 1 calc PR A 1
C13 C 1.1528(12) 0.2249(9) 0.0019(5) 0.072(4) Uani 0.668(18) 1 d PU A 1
H13A H 1.2310 0.2062 -0.0078 0.086 Uiso 0.668(18) 1 calc PR A 1
C14 C 1.0615(11) 0.1753(9) 0.0133(6) 0.072(3) Uani 0.668(18) 1 d PU A 1
H14A H 1.0759 0.1215 0.0120 0.086 Uiso 0.668(18) 1 calc PR A 1
C15 C 0.9443(11) 0.2034(9) 0.0272(7) 0.061(3) Uani 0.668(18) 1 d PU A 1
H15A H 0.8827 0.1680 0.0367 0.074 Uiso 0.668(18) 1 calc PR A 1
C10' C 0.892(3) 0.3200(15) 0.0202(13) 0.052(7) Uani 0.332(18) 1 d PU A 2
C11' C 0.979(2) 0.3822(15) 0.0156(10) 0.056(5) Uani 0.332(18) 1 d PU A 2
H11B H 0.9503 0.4333 0.0203 0.068 Uiso 0.332(18) 1 calc PR A 2
C12' C 1.103(2) 0.3713(19) 0.0047(10) 0.067(7) Uani 0.332(18) 1 d PU A 2
H12B H 1.1592 0.4139 0.0047 0.081 Uiso 0.332(18) 1 calc PR A 2
C13' C 1.146(5) 0.292(3) -0.007(2) 0.042(7) Uani 0.332(18) 1 d PU A 2
H13B H 1.2265 0.2826 -0.0186 0.050 Uiso 0.332(18) 1 calc PR A 2
C14' C 1.058(3) 0.2313(17) 0.0014(10) 0.068(7) Uani 0.332(18) 1 d PU A 2
H14B H 1.0819 0.1791 -0.0017 0.081 Uiso 0.332(18) 1 calc PR A 2
C15' C 0.943(3) 0.249(2) 0.0132(14) 0.050(7) Uani 0.332(18) 1 d PU A 2
H15B H 0.8887 0.2064 0.0173 0.060 Uiso 0.332(18) 1 calc PR A 2
C16 C 0.8246(5) 0.3383(3) 0.1744(2) 0.0505(13) Uani 1 1 d . A .
C17 C 0.9721(5) 0.3190(4) 0.1938(3) 0.0600(15) Uani 1 1 d . . .
H17A H 0.9916 0.2879 0.1554 0.072 Uiso 1 1 calc R A .
H17B H 0.9947 0.2878 0.2376 0.072 Uiso 1 1 calc R . .
C18 C 1.0574(6) 0.3924(4) 0.2050(3) 0.0741(19) Uani 1 1 d . A .
H18A H 1.0359 0.4231 0.1616 0.089 Uiso 1 1 calc R . .
H18B H 1.1506 0.3781 0.2169 0.089 Uiso 1 1 calc R . .
H18C H 1.0399 0.4226 0.2437 0.089 Uiso 1 1 calc R . .
C19 C 0.7923(5) 0.3891(3) 0.3406(2) 0.0411(11) Uani 1 1 d . . .
C20 C 0.8739(5) 0.3923(3) 0.4174(2) 0.0427(11) Uani 1 1 d . . .
C21 C 0.9938(6) 0.3538(4) 0.4407(3) 0.0691(17) Uani 1 1 d . . .
H21 H 1.0296 0.3282 0.4072 0.083 Uiso 1 1 calc R . .
C22 C 1.0630(6) 0.3521(5) 0.5130(3) 0.079(2) Uani 1 1 d . . .
H22 H 1.1419 0.3234 0.5284 0.095 Uiso 1 1 calc R . .
C23 C 1.0148(6) 0.3924(4) 0.5604(3) 0.0652(17) Uani 1 1 d . . .
C24 C 0.8978(6) 0.4345(5) 0.5396(3) 0.087(2) Uani 1 1 d . . .
H24 H 0.8662 0.4627 0.5732 0.104 Uiso 1 1 calc R . .
C25 C 0.8283(6) 0.4342(5) 0.4680(3) 0.076(2) Uani 1 1 d . . .
H25 H 0.7489 0.4626 0.4532 0.091 Uiso 1 1 calc R . .
C26 C 0.3702(5) 0.2655(4) 0.1827(2) 0.0575(14) Uani 1 1 d . . .
H26 H 0.3665 0.2808 0.1357 0.069 Uiso 1 1 calc R . .
C27 C 0.2873(6) 0.2075(3) 0.1923(3) 0.0591(14) Uani 1 1 d . . .
H27 H 0.2285 0.1843 0.1525 0.071 Uiso 1 1 calc R . .
C28 C 0.2897(5) 0.1824(3) 0.2615(3) 0.0542(13) Uani 1 1 d . . .
C29 C 0.1986(5) 0.1190(3) 0.2724(3) 0.0560(14) Uani 1 1 d . . .
C30 C 0.0719(6) 0.1107(4) 0.2262(3) 0.0725(19) Uani 1 1 d . . .
H30 H 0.0403 0.1470 0.1896 0.087 Uiso 1 1 calc R . .
C31 C -0.0067(7) 0.0488(4) 0.2347(4) 0.080(2) Uani 1 1 d . . .
H31 H -0.0923 0.0449 0.2036 0.096 Uiso 1 1 calc R . .
C32 C 0.1506(5) 0.0056(4) 0.3328(3) 0.0613(15) Uani 1 1 d . . .
H32 H 0.1776 -0.0293 0.3711 0.074 Uiso 1 1 calc R . .
C33 C 0.2334(6) 0.0663(4) 0.3281(3) 0.0623(15) Uani 1 1 d . . .
H33 H 0.3145 0.0721 0.3630 0.075 Uiso 1 1 calc R . .
C34 C 0.3802(6) 0.2191(4) 0.3181(3) 0.0725(19) Uani 1 1 d . . .
H34 H 0.3861 0.2045 0.3655 0.087 Uiso 1 1 calc R . .
C35 C 0.4609(6) 0.2770(4) 0.3037(3) 0.0746(19) Uani 1 1 d . . .
H35 H 0.5219 0.3003 0.3426 0.090 Uiso 1 1 calc R . .
C36 C 0.1330(11) 0.9595(11) 0.1107(8) 0.113(7) Uani 0.52 1 d P . .
H36G H 0.1745 0.9815 0.0759 0.170 Uiso 0.52 1 d PR . .
H36H H 0.1547 0.9048 0.1170 0.170 Uiso 0.52 1 d PR . .
H36I H 0.1654 0.9863 0.1560 0.170 Uiso 0.52 1 d PR . .
O5 O 0.0001(10) 0.9661(7) 0.0898(4) 0.110(4) Uani 0.52 1 d P . .
H5D H -0.0504 0.9496 0.1151 0.131 Uiso 0.52 1 d PR . .

loop_
_atom_site_aniso_label
_atom_site_aniso_U_11
_atom_site_aniso_U_22
_atom_site_aniso_U_33
_atom_site_aniso_U_23
_atom_site_aniso_U_13
_atom_site_aniso_U_12
Zn 0.0514(4) 0.0691(5) 0.0277(3) 0.0032(3) -0.0019(2) 0.0019(3)
O1 0.066(2) 0.078(3) 0.0270(16) 0.0050(16) -0.0006(17) -0.002(2)
O2 0.0470(19) 0.084(3) 0.0297(16) -0.0086(17) -0.0035(14) 0.0116(18)
O3 0.142(6) 0.186(7) 0.069(4) -0.022(4) -0.061(4) 0.028(5)
O4 0.145(6) 0.233(8) 0.033(3) -0.016(4) 0.000(3) -0.053(5)
N1 0.078(3) 0.088(4) 0.023(2) 0.002(2) -0.002(2) -0.017(3)
N2 0.090(4) 0.115(4) 0.024(2) -0.005(2) 0.012(2) -0.041(3)
N3 0.058(2) 0.060(3) 0.0220(17) -0.0006(17) 0.0034(17) -0.012(2)
N4 0.052(2) 0.062(3) 0.0241(18) -0.0074(18) 0.0023(17) -0.004(2)
N5 0.102(5) 0.132(6) 0.041(3) -0.004(3) -0.021(3) -0.033(4)
N6 0.043(2) 0.070(3) 0.0283(19) 0.0017(18) 0.0008(16) 0.000(2)
N7 0.058(3) 0.069(3) 0.035(2) -0.003(2) -0.0056(19) -0.006(2)
C1 0.048(11) 0.064(11) 0.033(7) 0.011(6) 0.001(7) -0.016(9)
C2 0.062(10) 0.073(8) 0.042(8) 0.019(6) 0.005(6) -0.017(8)
C3 0.065(11) 0.071(9) 0.046(7) 0.012(6) -0.014(8) -0.008(8)
C4 0.065(15) 0.088(10) 0.023(6) 0.006(7) -0.008(8) -0.006(10)
C5 0.069(11) 0.068(8) 0.035(7) 0.000(5) 0.001(7) -0.005(7)
C6 0.039(11) 0.065(9) 0.014(5) 0.001(6) 0.000(6) -0.009(9)
C1' 0.029(12) 0.065(14) 0.031(9) -0.006(10) 0.007(8) -0.009(13)
C2' 0.035(10) 0.078(12) 0.038(11) 0.020(9) 0.006(7) -0.007(8)
C3' 0.038(12) 0.12(2) 0.022(8) 0.001(12) -0.010(7) 0.018(15)
C4' 0.047(13) 0.17(2) 0.040(10) -0.010(11) -0.003(9) 0.010(13)
C5' 0.066(15) 0.145(19) 0.023(9) -0.003(10) -0.013(10) 0.020(14)
C6' 0.030(11) 0.094(16) 0.037(9) -0.001(8) 0.019(8) 0.007(10)
C7 0.071(4) 0.065(3) 0.030(2) 0.006(2) 0.001(2) -0.015(3)
C8 0.064(3) 0.073(3) 0.023(2) -0.003(2) 0.007(2) -0.021(3)
C9 0.076(4) 0.106(5) 0.028(3) -0.011(3) 0.016(3) -0.040(4)
C10 0.051(7) 0.066(13) 0.022(5) 0.000(6) 0.014(4) -0.002(8)
C11 0.069(7) 0.084(9) 0.054(5) 0.023(6) 0.016(5) 0.003(7)
C12 0.059(11) 0.12(2) 0.055(12) 0.017(12) 0.022(7) -0.010(12)
C13 0.060(6) 0.117(12) 0.035(4) -0.006(5) 0.006(4) 0.001(7)
C14 0.067(6) 0.084(8) 0.062(6) -0.025(6) 0.012(5) 0.001(6)
C15 0.064(6) 0.068(8) 0.055(6) -0.022(6) 0.022(5) -0.020(6)
C10' 0.072(15) 0.049(14) 0.024(8) 0.006(10) -0.005(8) -0.009(12)
C11' 0.062(11) 0.069(13) 0.044(9) 0.004(9) 0.023(8) -0.010(10)
C12' 0.056(11) 0.100(17) 0.048(10) -0.006(11) 0.019(8) 0.005(12)
C13' 0.044(12) 0.062(18) 0.024(9) -0.004(9) 0.018(8) 0.016(10)
C14' 0.072(14) 0.080(16) 0.038(9) 0.001(9) -0.010(9) 0.006(12)
C15' 0.053(12) 0.056(19) 0.045(12) 0.020(12) 0.018(9) -0.002(13)
C16 0.061(3) 0.064(3) 0.025(2) -0.004(2) 0.008(2) -0.014(3)
C17 0.063(3) 0.086(4) 0.032(2) -0.012(3) 0.014(2) -0.008(3)
C18 0.058(3) 0.110(5) 0.053(3) -0.023(3) 0.012(3) -0.023(3)
C19 0.043(3) 0.050(3) 0.026(2) 0.0026(19) 0.0023(19) -0.005(2)
C20 0.039(2) 0.059(3) 0.027(2) -0.003(2) 0.0023(18) -0.004(2)
C21 0.060(3) 0.096(5) 0.044(3) -0.013(3) 0.001(3) 0.009(3)
C22 0.063(4) 0.110(5) 0.050(3) -0.009(4) -0.012(3) 0.015(4)
C23 0.063(4) 0.090(4) 0.031(3) 0.000(3) -0.008(2) -0.016(3)
C24 0.059(4) 0.169(7) 0.032(3) -0.015(4) 0.014(3) -0.019(4)
C25 0.047(3) 0.140(6) 0.040(3) -0.014(3) 0.010(2) 0.000(4)
C26 0.060(3) 0.078(4) 0.028(2) 0.000(2) 0.001(2) -0.002(3)
C27 0.070(3) 0.068(3) 0.030(2) -0.002(2) -0.002(2) -0.011(3)
C28 0.056(3) 0.071(4) 0.033(2) -0.005(2) 0.006(2) -0.004(3)
C29 0.055(3) 0.076(4) 0.033(2) -0.009(2) 0.003(2) -0.009(3)
C30 0.072(4) 0.072(4) 0.057(4) 0.009(3) -0.012(3) -0.015(3)
C31 0.078(4) 0.075(4) 0.068(4) 0.010(3) -0.016(3) -0.012(3)
C32 0.059(3) 0.088(4) 0.031(2) 0.003(3) 0.002(2) -0.009(3)
C33 0.056(3) 0.095(4) 0.030(2) 0.002(3) 0.002(2) -0.015(3)
C34 0.071(4) 0.111(5) 0.027(2) 0.003(3) -0.001(2) -0.034(4)
C35 0.069(4) 0.123(6) 0.024(2) 0.004(3) -0.002(2) -0.031(4)
C36 0.044(6) 0.206(18) 0.096(10) -0.094(12) 0.030(7) -0.033(9)
O5 0.089(6) 0.189(12) 0.048(5) 0.003(6) 0.013(4) -0.051(7)

loop_
_atom_type_symbol
_atom_type_description
_atom_type_scat_dispersion_real
_atom_type_scat_dispersion_imag
_atom_type_scat_source
C C 0.0033 0.0016 'International Tables Vol C Tables 4.2.6.8 and 6.1.1.4'
H H 0.0000 0.0000 'International Tables Vol C Tables 4.2.6.8 and 6.1.1.4'
N N 0.0061 0.0033 'International Tables Vol C Tables 4.2.6.8 and 6.1.1.4'
O O 0.0106 0.0060 'International Tables Vol C Tables 4.2.6.8 and 6.1.1.4'
Zn Zn 0.2839 1.4301 'International Tables Vol C Tables 4.2.6.8 and 6.1.1.4'

loop_
_geom_angle_atom_site_label_1
_geom_angle_atom_site_label_2
_geom_angle_atom_site_label_3
_geom_angle
_geom_angle_site_symmetry_1
_geom_angle_site_symmetry_3
N3 Zn O1 92.78(16) . .
N3 Zn N7 139.84(18) . 2
O1 Zn N7 92.20(16) . 2
N3 Zn O2 78.87(14) . .
O1 Zn O2 169.02(16) . .
N7 Zn O2 89.74(15) 2 .
N3 Zn N6 113.76(17) . .
O1 Zn N6 94.78(15) . .
N7 Zn N6 105.47(18) 2 .
O2 Zn N6 95.11(15) . .
C7 O1 Zn 120.1(3) . .
C19 O2 Zn 108.4(3) . .
C6' N1 C7 141.4(16) . .
C6' N1 N2 106.3(15) . .
C7 N1 N2 112.2(5) . .
C6' N1 C6 18.9(13) . .
C7 N1 C6 122.6(11) . .
N2 N1 C6 125.1(10) . .
C9 N2 N1 104.8(4) . .
C16 N3 N4 114.6(4) . .
C16 N3 Zn 131.0(3) . .
N4 N3 Zn 114.3(3) . .
C19 N4 N3 110.7(4) . .
O3 N5 O4 124.6(6) . .
O3 N5 C23 117.7(8) . .
O4 N5 C23 117.6(7) . .
C35 N6 C26 115.8(5) . .
C35 N6 Zn 122.8(4) . .
C26 N6 Zn 121.4(3) . .
C31 N7 C32 116.2(5) . .
C31 N7 Zn 120.2(4) . 2_545
C32 N7 Zn 123.4(4) . 2_545
C2 C1 C6 120.7(19) . .
C2 C1 H1A 119.7 . .
C6 C1 H1A 119.7 . .
C1 C2 C3 118.6(17) . .
C1 C2 H2A 120.7 . .
C3 C2 H2A 120.7 . .
C2 C3 C4 120.7(14) . .
C2 C3 H3A 119.6 . .
C4 C3 H3A 119.6 . .
C5 C4 C3 118.7(15) . .
C5 C4 H4A 120.6 . .
C3 C4 H4A 120.6 . .
C6 C5 C4 119.4(15) . .
C6 C5 H5A 120.3 . .
C4 C5 H5A 120.3 . .
C1 C6 C5 121.8(16) . .
C1 C6 N1 125.0(16) . .
C5 C6 N1 113.0(16) . .
C6' C1' C2' 119(3) . .
C6' C1' H1'A 120.6 . .
C2' C1' H1'A 120.6 . .
C3' C2' C1' 117(2) . .
C3' C2' H2'A 121.7 . .
C1' C2' H2'A 121.7 . .
C4' C3' C2' 122(2) . .
C4' C3' H3'A 119.1 . .
C2' C3' H3'A 119.1 . .
C3' C4' C5' 121(3) . .
C3' C4' H4'A 119.5 . .
C5' C4' H4'A 119.5 . .
C4' C5' C6' 119(3) . .
C4' C5' H5'A 120.4 . .
C6' C5' H5'A 120.4 . .
N1 C6' C5' 128(3) . .
N1 C6' C1' 110(3) . .
C5' C6' C1' 122(3) . .
O1 C7 N1 122.1(5) . .
O1 C7 C8 131.9(4) . .
N1 C7 C8 105.9(5) . .
C9 C8 C7 103.5(5) . .
C9 C8 C16 130.9(5) . .
C7 C8 C16 125.5(5) . .
C10' C9 N2 109.5(12) . .
C10' C9 C8 132.4(12) . .
N2 C9 C8 113.5(6) . .
C10' C9 C10 24.2(9) . .
N2 C9 C10 118.1(7) . .
C8 C9 C10 128.2(7) . .
C11 C10 C15 116.5(12) . .
C11 C10 C9 118.9(13) . .
C15 C10 C9 124.5(10) . .
C12 C11 C10 123.3(19) . .
C12 C11 H11A 118.4 . .
C10 C11 H11A 118.4 . .
C11 C12 C13 119(2) . .
C11 C12 H12A 120.4 . .
C13 C12 H12A 120.4 . .
C14 C13 C12 119.0(16) . .
C14 C13 H13A 120.5 . .
C12 C13 H13A 120.5 . .
C13 C14 C15 120.3(13) . .
C13 C14 H14A 119.8 . .
C15 C14 H14A 119.8 . .
C14 C15 C10 121.5(11) . .
C14 C15 H15A 119.2 . .
C10 C15 H15A 119.2 . .
C9 C10' C15' 115(2) . .
C9 C10' C11' 131(2) . .
C15' C10' C11' 114(3) . .
C12' C11' C10' 123(3) . .
C12' C11' H11B 118.4 . .
C10' C11' H11B 118.4 . .
C11' C12' C13' 119(3) . .
C11' C12' H12B 120.4 . .
C13' C12' H12B 120.4 . .
C14' C13' C12' 115(4) . .
C14' C13' H13B 122.3 . .
C12' C13' H13B 122.3 . .
C15' C14' C13' 120(3) . .
C15' C14' H14B 120.2 . .
C13' C14' H14B 120.2 . .
C14' C15' C10' 129(3) . .
C14' C15' H15B 115.7 . .
C10' C15' H15B 115.7 . .
N3 C16 C8 118.6(5) . .
N3 C16 C17 120.2(4) . .
C8 C16 C17 121.1(5) . .
C16 C17 C18 111.6(5) . .
C16 C17 H17A 109.3 . .
C18 C17 H17A 109.3 . .
C16 C17 H17B 109.3 . .
C18 C17 H17B 109.3 . .
H17A C17 H17B 108.0 . .
C17 C18 H18A 109.5 . .
C17 C18 H18B 109.5 . .
H18A C18 H18B 109.5 . .
C17 C18 H18C 109.5 . .
H18A C18 H18C 109.5 . .
H18B C18 H18C 109.5 . .
O2 C19 N4 127.3(4) . .
O2 C19 C20 117.3(4) . .
N4 C19 C20 115.3(4) . .
C21 C20 C25 117.7(5) . .
C21 C20 C19 122.1(5) . .
C25 C20 C19 120.2(4) . .
C20 C21 C22 121.4(6) . .
C20 C21 H21 119.3 . .
C22 C21 H21 119.3 . .
C23 C22 C21 119.1(6) . .
C23 C22 H22 120.4 . .
C21 C22 H22 120.4 . .
C22 C23 C24 121.8(5) . .
C22 C23 N5 119.5(6) . .
C24 C23 N5 118.7(6) . .
C23 C24 C25 118.6(6) . .
C23 C24 H24 120.7 . .
C25 C24 H24 120.7 . .
C24 C25 C20 121.3(6) . .
C24 C25 H25 119.3 . .
C20 C25 H25 119.3 . .
N6 C26 C27 123.6(5) . .
N6 C26 H26 118.2 . .
C27 C26 H26 118.2 . .
C26 C27 C28 120.2(5) . .
C26 C27 H27 119.9 . .
C28 C27 H27 119.9 . .
C34 C28 C27 116.8(5) . .
C34 C28 C29 122.7(5) . .
C27 C28 C29 120.5(5) . .
C33 C29 C30 116.3(5) . .
C33 C29 C28 122.8(5) . .
C30 C29 C28 120.8(5) . .
C31 C30 C29 119.7(6) . .
C31 C30 H30 120.2 . .
C29 C30 H30 120.2 . .
N7 C31 C30 123.6(6) . .
N7 C31 H31 118.2 . .
C30 C31 H31 118.2 . .
N7 C32 C33 123.1(5) . .
N7 C32 H32 118.5 . .
C33 C32 H32 118.5 . .
C32 C33 C29 120.7(5) . .
C32 C33 H33 119.7 . .
C29 C33 H33 119.7 . .
C35 C34 C28 119.3(5) . .
C35 C34 H34 120.4 . .
C28 C34 H34 120.4 . .
N6 C35 C34 124.3(5) . .
N6 C35 H35 117.8 . .
C34 C35 H35 117.8 . .
O5 C36 H36G 111.7 . .
O5 C36 H36H 108.0 . .
H36G C36 H36H 109.5 . .
O5 C36 H36I 108.7 . .
H36G C36 H36I 109.5 . .
H36H C36 H36I 109.5 . .
C36 O5 H5D 122.6 . .

loop_
_geom_bond_atom_site_label_1
_geom_bond_atom_site_label_2
_geom_bond_distance
_geom_bond_site_symmetry_2
Zn N3 1.993(4) .
Zn O1 2.010(3) .
Zn N7 2.066(5) 2
Zn O2 2.078(3) .
Zn N6 2.078(4) .
O1 C7 1.278(7) .
O2 C19 1.276(6) .
O3 N5 1.190(9) .
O4 N5 1.225(10) .
N1 C6' 1.28(3) .
N1 C7 1.366(6) .
N1 N2 1.384(7) .
N1 C6 1.56(2) .
N2 C9 1.312(7) .
N3 C16 1.311(6) .
N3 N4 1.414(5) .
N4 C19 1.295(6) .
N5 C23 1.475(7) .
N6 C35 1.336(6) .
N6 C26 1.349(6) .
N7 C31 1.332(8) .
N7 C32 1.334(6) .
N7 Zn 2.066(5) 2_545
C1 C2 1.37(2) .
C1 C6 1.37(2) .
C1 H1A 0.9300 .
C2 C3 1.41(2) .
C2 H2A 0.9300 .
C3 C4 1.42(2) .
C3 H3A 0.9300 .
C4 C5 1.38(2) .
C4 H4A 0.9300 .
C5 C6 1.38(2) .
C5 H5A 0.9300 .
C1' C6' 1.40(3) .
C1' C2' 1.43(4) .
C1' H1'A 0.9300 .
C2' C3' 1.41(4) .
C2' H2'A 0.9300 .
C3' C4' 1.36(4) .
C3' H3'A 0.9300 .
C4' C5' 1.36(4) .
C4' H4'A 0.9300 .
C5' C6' 1.38(5) .
C5' H5'A 0.9300 .
C7 C8 1.429(8) .
C8 C9 1.418(7) .
C8 C16 1.431(6) .
C9 C10' 1.26(3) .
C9 C10 1.585(16) .
C10 C11 1.360(19) .
C10 C15 1.392(17) .
C11 C12 1.34(3) .
C11 H11A 0.9300 .
C12 C13 1.43(3) .
C12 H12A 0.9300 .
C13 C14 1.326(17) .
C13 H13A 0.9300 .
C14 C15 1.391(15) .
C14 H14A 0.9300 .
C15 H15A 0.9300 .
C10' C15' 1.34(4) .
C10' C11' 1.41(3) .
C11' C12' 1.37(3) .
C11' H11B 0.9300 .
C12' C13' 1.45(5) .
C12' H12B 0.9300 .
C13' C14' 1.42(6) .
C13' H13B 0.9300 .
C14' C15' 1.30(4) .
C14' H14B 0.9300 .
C15' H15B 0.9300 .
C16 C17 1.506(7) .
C17 C18 1.513(8) .
C17 H17A 0.9700 .
C17 H17B 0.9700 .
C18 H18A 0.9600 .
C18 H18B 0.9600 .
C18 H18C 0.9600 .
C19 C20 1.495(6) .
C20 C21 1.368(7) .
C20 C25 1.384(8) .
C21 C22 1.385(8) .
C21 H21 0.9300 .
C22 C23 1.337(9) .
C22 H22 0.9300 .
C23 C24 1.372(9) .
C24 C25 1.373(8) .
C24 H24 0.9300 .
C25 H25 0.9300 .
C26 C27 1.352(8) .
C26 H26 0.9300 .
C27 C28 1.390(7) .
C27 H27 0.9300 .
C28 C34 1.384(7) .
C28 C29 1.482(8) .
C29 C33 1.370(8) .
C29 C30 1.381(7) .
C30 C31 1.366(9) .
C30 H30 0.9300 .
C31 H31 0.9300 .
C32 C33 1.361(8) .
C32 H32 0.9300 .
C33 H33 0.9300 .
C34 C35 1.366(8) .
C34 H34 0.9300 .
C35 H35 0.9300 .
C36 O5 1.329(14) .
C36 H36G 0.9600 .
C36 H36H 0.9600 .
C36 H36I 0.9600 .
O5 H5D 0.8499 .

loop_
_geom_torsion_atom_site_label_1
_geom_torsion_atom_site_label_2
_geom_torsion_atom_site_label_3
_geom_torsion_atom_site_label_4
_geom_torsion
_geom_torsion_site_symmetry_1
N3 Zn O1 C7 -0.8(4) .
N7 Zn O1 C7 139.3(4) 2
O2 Zn O1 C7 39.3(10) .
N6 Zn O1 C7 -115.0(4) .
N3 Zn O2 C19 -4.9(3) .
O1 Zn O2 C19 -45.9(10) .
N7 Zn O2 C19 -146.1(3) 2
N6 Zn O2 C19 108.4(3) .
C6' N1 N2 C9 179.7(18) .
C7 N1 N2 C9 -1.3(7) .
C6 N1 N2 C9 177.1(10) .
O1 Zn N3 C16 -0.8(5) .
N7 Zn N3 C16 -97.5(5) 2
O2 Zn N3 C16 -173.6(5) .
N6 Zn N3 C16 95.7(5) .
O1 Zn N3 N4 177.5(3) .
N7 Zn N3 N4 80.8(4) 2
O2 Zn N3 N4 4.7(3) .
N6 Zn N3 N4 -86.1(3) .
C16 N3 N4 C19 174.9(4) .
Zn N3 N4 C19 -3.6(5) .
N3 Zn N6 C35 79.2(5) .
O1 Zn N6 C35 174.4(5) .
N7 Zn N6 C35 -92.0(5) 2
O2 Zn N6 C35 -0.9(5) .
N3 Zn N6 C26 -101.0(4) .
O1 Zn N6 C26 -5.9(4) .
N7 Zn N6 C26 87.8(4) 2
O2 Zn N6 C26 178.9(4) .
C6 C1 C2 C3 -3(3) .
C1 C2 C3 C4 4(2) .
C2 C3 C4 C5 -4(2) .
C3 C4 C5 C6 3(2) .
C2 C1 C6 C5 2(3) .
C2 C1 C6 N1 175.7(16) .
C4 C5 C6 C1 -2(3) .
C4 C5 C6 N1 -176.2(14) .
C6' N1 C6 C1 -152(8) .
C7 N1 C6 C1 34(2) .
N2 N1 C6 C1 -144.3(15) .
C6' N1 C6 C5 22(6) .
C7 N1 C6 C5 -152.3(11) .
N2 N1 C6 C5 29.4(18) .
C6' C1' C2' C3' 4(4) .
C1' C2' C3' C4' -8(5) .
C2' C3' C4' C5' 10(5) .
C3' C4' C5' C6' -6(5) .
C7 N1 C6' C5' -147(2) .
N2 N1 C6' C5' 32(4) .
C6 N1 C6' C5' -155(9) .
C7 N1 C6' C1' 32(4) .
N2 N1 C6' C1' -149(2) .
C6 N1 C6' C1' 24(6) .
C4' C5' C6' N1 -179(3) .
C4' C5' C6' C1' 2(5) .
C2' C1' C6' N1 180(3) .
C2' C1' C6' C5' -1(5) .
Zn O1 C7 N1 -174.8(4) .
Zn O1 C7 C8 3.2(8) .
C6' N1 C7 O1 -1(3) .
N2 N1 C7 O1 -179.2(5) .
C6 N1 C7 O1 2.4(12) .
C6' N1 C7 C8 -179(3) .
N2 N1 C7 C8 2.3(6) .
C6 N1 C7 C8 -176.1(9) .
O1 C7 C8 C9 179.4(6) .
N1 C7 C8 C9 -2.4(6) .
O1 C7 C8 C16 -4.1(10) .
N1 C7 C8 C16 174.2(5) .
N1 N2 C9 C10' -159.7(14) .
N1 N2 C9 C8 -0.4(7) .
N1 N2 C9 C10 175.5(9) .
C7 C8 C9 C10' 154.9(17) .
C16 C8 C9 C10' -21(2) .
C7 C8 C9 N2 1.8(7) .
C16 C8 C9 N2 -174.5(6) .
C7 C8 C9 C10 -173.6(10) .
C16 C8 C9 C10 10.1(13) .
C10' C9 C10 C11 12(3) .
N2 C9 C10 C11 86.8(11) .
C8 C9 C10 C11 -98.0(13) .
C10' C9 C10 C15 -164(4) .
N2 C9 C10 C15 -89.2(12) .
C8 C9 C10 C15 86.0(14) .
C15 C10 C11 C12 -2(2) .
C9 C10 C11 C12 -178.2(15) .
C10 C11 C12 C13 4(3) .
C11 C12 C13 C14 -4(3) .
C12 C13 C14 C15 0.4(19) .
C13 C14 C15 C10 2.1(16) .
C11 C10 C15 C14 -1.4(16) .
C9 C10 C15 C14 174.7(10) .
N2 C9 C10' C15' -100(2) .
C8 C9 C10' C15' 106(2) .
C10 C9 C10' C15' 16(2) .
N2 C9 C10' C11' 88(2) .
C8 C9 C10' C11' -66(3) .
C10 C9 C10' C11' -156(5) .
C9 C10' C11' C12' 173(2) .
C15' C10' C11' C12' 0(3) .
C10' C11' C12' C13' 3(3) .
C11' C12' C13' C14' -6(4) .
C12' C13' C14' C15' 5(4) .
C13' C14' C15' C10' -1(4) .
C9 C10' C15' C14' -175(2) .
C11' C10' C15' C14' -2(4) .
N4 N3 C16 C8 -177.9(4) .
Zn N3 C16 C8 0.3(8) .
N4 N3 C16 C17 -0.7(7) .
Zn N3 C16 C17 177.6(4) .
C9 C8 C16 N3 177.4(6) .
C7 C8 C16 N3 1.9(8) .
C9 C8 C16 C17 0.2(9) .
C7 C8 C16 C17 -175.4(5) .
N3 C16 C17 C18 -78.4(6) .
C8 C16 C17 C18 98.7(6) .
Zn O2 C19 N4 5.0(6) .
Zn O2 C19 C20 -175.0(3) .
N3 N4 C19 O2 -1.2(7) .
N3 N4 C19 C20 178.8(4) .
O2 C19 C20 C21 166.5(5) .
N4 C19 C20 C21 -13.4(7) .
O2 C19 C20 C25 -12.6(7) .
N4 C19 C20 C25 167.4(5) .
C25 C20 C21 C22 4.4(10) .
C19 C20 C21 C22 -174.8(6) .
C20 C21 C22 C23 -3.5(11) .
C21 C22 C23 C24 0.8(11) .
C21 C22 C23 N5 -178.5(6) .
O3 N5 C23 C22 9.0(11) .
O4 N5 C23 C22 -174.1(7) .
O3 N5 C23 C24 -170.3(8) .
O4 N5 C23 C24 6.6(10) .
C22 C23 C24 C25 0.8(11) .
N5 C23 C24 C25 -179.9(6) .
C23 C24 C25 C20 0.2(11) .
C21 C20 C25 C24 -2.7(10) .
C19 C20 C25 C24 176.5(6) .
C35 N6 C26 C27 1.2(9) .
Zn N6 C26 C27 -178.6(4) .
N6 C26 C27 C28 -0.2(9) .
C26 C27 C28 C34 -0.4(9) .
C26 C27 C28 C29 179.8(5) .
C34 C28 C29 C33 -32.7(9) .
C27 C28 C29 C33 147.1(6) .
C34 C28 C29 C30 146.8(7) .
C27 C28 C29 C30 -33.4(9) .
C33 C29 C30 C31 -4.7(10) .
C28 C29 C30 C31 175.8(6) .
C32 N7 C31 C30 6.2(10) .
Zn N7 C31 C30 -168.8(6) 2_545
C29 C30 C31 N7 -1.2(11) .
C31 N7 C32 C33 -5.4(9) .
Zn N7 C32 C33 169.4(5) 2_545
N7 C32 C33 C29 -0.4(9) .
C30 C29 C33 C32 5.5(9) .
C28 C29 C33 C32 -175.0(5) .
C27 C28 C34 C35 0.1(10) .
C29 C28 C34 C35 179.9(6) .
C26 N6 C35 C34 -1.5(10) .
Zn N6 C35 C34 178.3(6) .
C28 C34 C35 N6 0.9(11) .
